data_7205452
loop_
_publ_author_name
'Wei, Yongqin'
'Wu, Kechen'
'He, Jiangang'
'Zheng, Wengxu'
'Xiao, Xueying'

_publ_section_title
;
 A chirally helical coordination polymer self-assembled with the ligand
 2-(2-carboxyphenyl)imidazo(4,5-f)(1,10)phenanthroline: crystal
 structure, SHG response and tunable photoluminescence
;
_journal_issue 1
_journal_name_full CrystEngComm
_journal_page_first 52
_journal_paper_doi 10.1039/c0ce00547a
_journal_volume 13
_journal_year 2011
_chemical_formula_sum 'C20 H13 Cl N4 O3 Zn'
_chemical_formula_weight 458.16
_chemical_name_systematic
;
?
;
_space_group_IT_number 4
_symmetry_cell_setting monoclinic
_symmetry_space_group_name_Hall 'P 2yb'
_symmetry_space_group_name_H-M 'P 1 21 1'
_atom_sites_solution_hydrogens geom
_atom_sites_solution_primary direct
_atom_sites_solution_secondary difmap
_audit_creation_method SHELXL-97
_cell_angle_alpha 90.00
_cell_angle_beta 91.935(7)
_cell_angle_gamma 90.00
_cell_formula_units_Z 2
_cell_length_a 9.291(5)
_cell_length_b 7.006(3)
_cell_length_c 13.182(6)
_cell_measurement_reflns_used 2570
_cell_measurement_temperature 295(2)
_cell_measurement_theta_max 27.4603
_cell_measurement_theta_min 3.0924
_cell_volume 857.6(7)
_computing_cell_refinement 'CrystalClear (Rigaku Corp., 2000)'
_computing_data_collection 'CrystalClear (Rigaku Corp., 2000)'
_computing_data_reduction 'CrystalClear (Rigaku Corp., 2000)'
_computing_molecular_graphics 'Bruker SHELXTL'
_computing_publication_material 'Bruker SHELXTL'
_computing_structure_refinement 'SHELXL-97 (Sheldrick, 1997)'
_computing_structure_solution 'SHELXS-97 (Sheldrick, 1990)'
_diffrn_ambient_temperature 295(2)
_diffrn_measured_fraction_theta_full 0.971
_diffrn_measured_fraction_theta_max 0.971
_diffrn_measurement_device_type 'Rigaku Mercury CCD'
_diffrn_measurement_method '\w scans'
_diffrn_radiation_monochromator graphite
_diffrn_radiation_source 'Rotating Anode'
_diffrn_radiation_type MoK\a
_diffrn_radiation_wavelength 0.71073
_diffrn_reflns_av_R_equivalents 0.0365
_diffrn_reflns_av_sigmaI/netI 0.0577
_diffrn_reflns_limit_h_max 11
_diffrn_reflns_limit_h_min -12
_diffrn_reflns_limit_k_max 9
_diffrn_reflns_limit_k_min -8
_diffrn_reflns_limit_l_max 17
_diffrn_reflns_limit_l_min -17
_diffrn_reflns_number 6621
_diffrn_reflns_theta_full 27.46
_diffrn_reflns_theta_max 27.46
_diffrn_reflns_theta_min 2.19
_diffrn_standards_decay_% 0
_diffrn_standards_interval_count 0
_diffrn_standards_interval_time 0
_diffrn_standards_number 0
_exptl_absorpt_coefficient_mu 1.622
_exptl_absorpt_correction_T_max 0.934
_exptl_absorpt_correction_T_min 0.868
_exptl_absorpt_correction_type multi-scan
_exptl_crystal_colour Yellow
_exptl_crystal_density_diffrn 1.775
_exptl_crystal_density_method 'not measured'
_exptl_crystal_description Prism
_exptl_crystal_F_000 464
_exptl_crystal_size_max 0.104
_exptl_crystal_size_mid 0.073
_exptl_crystal_size_min 0.042
_refine_diff_density_max 0.421
_refine_diff_density_min -0.531
_refine_diff_density_rms 0.132
_refine_ls_abs_structure_details 'Flack H D (1983), Acta Cryst. A39, 876-881'
_refine_ls_abs_structure_Flack 0.020(17)
_refine_ls_extinction_method none
_refine_ls_goodness_of_fit_ref 0.962
_refine_ls_hydrogen_treatment mixed
_refine_ls_matrix_type full
_refine_ls_number_parameters 270
_refine_ls_number_reflns 3327
_refine_ls_number_restraints 4
_refine_ls_restrained_S_all 0.962
_refine_ls_R_factor_all 0.0425
_refine_ls_R_factor_gt 0.0336
_refine_ls_shift/su_max 0.000
_refine_ls_shift/su_mean 0.000
_refine_ls_structure_factor_coef Fsqd
_refine_ls_weighting_details 'calc w=1/[\s^2^(Fo^2^)+(0.0807P)^2^+0.0368P] where P=(Fo^2^+2Fc^2^)/3'
_refine_ls_weighting_scheme calc
_refine_ls_wR_factor_gt 0.0854
_refine_ls_wR_factor_ref 0.1136
_reflns_number_gt 2897
_reflns_number_total 3327
_reflns_threshold_expression >2sigma(I)
_cod_data_source_file C0CE00547A.TXT
_cod_data_source_block 4
_cod_depositor_comments
;
The following automatic conversions were performed:
'_exptl_absorpt_correction_type' value 'Multi-scan' changed to
'multi-scan' according to
'/home/saulius/struct/CIF-dictionaries/cif_core.dic' dictionary named
'cif_core.dic' version 2.4.1 from 2010-06-29.

Automatic conversion script
Id: cif_fix_enum 1555 2011-01-17 13:19:09Z saulius 
;
_cod_original_cell_volume 857.5(7)
_cod_original_sg_symbol_H-M P2(1)
_cod_database_code 7205452

loop_
_symmetry_equiv_pos_as_xyz
'x, y, z'
'-x, y+1/2, -z'

loop_
_atom_site_label
_atom_site_type_symbol
_atom_site_fract_x
_atom_site_fract_y
_atom_site_fract_z
_atom_site_U_iso_or_equiv
_atom_site_adp_type
_atom_site_occupancy
_atom_site_symmetry_multiplicity
_atom_site_calc_flag
_atom_site_refinement_flags
_atom_site_disorder_assembly
_atom_site_disorder_group
Zn1 Zn 0.01630(4) 0.37074(9) 0.20336(3) 0.02258(15) Uani 1 1 d . . .
Cl1 Cl 0.05406(14) 0.6865(2) 0.17054(9) 0.0354(3) Uani 1 1 d . . .
C12 C -0.0790(4) 0.3621(9) 0.4206(3) 0.0206(8) Uani 1 1 d . . .
N4 N -0.2501(3) 0.3995(7) 0.6805(2) 0.0230(9) Uani 1 1 d . . .
H4A H -0.1905 0.3826 0.7310 0.028 Uiso 1 1 calc R . .
C7 C -0.0779(4) 0.3622(9) 0.5276(3) 0.0208(8) Uani 1 1 d . . .
C8 C 0.0576(4) 0.3554(9) 0.5738(3) 0.0251(9) Uani 1 1 d . . .
H8A H 0.0677 0.3570 0.6442 0.030 Uiso 1 1 calc R . .
N2 N 0.0424(4) 0.3439(6) 0.3631(2) 0.0227(8) Uani 1 1 d . . .
C11 C -0.2132(4) 0.3852(8) 0.3676(3) 0.0209(8) Uani 1 1 d . . .
C9 C 0.1806(4) 0.3460(8) 0.5142(3) 0.0273(11) Uani 1 1 d . . .
H9A H 0.2715 0.3463 0.5460 0.033 Uiso 1 1 calc R . .
C15 C -0.4093(4) 0.5460(7) 0.8762(3) 0.0201(9) Uani 1 1 d . . .
C6 C -0.2148(4) 0.3837(9) 0.5788(3) 0.0208(8) Uani 1 1 d . . .
C16 C -0.4963(5) 0.5650(8) 0.9638(3) 0.0266(10) Uani 1 1 d . . .
H16A H -0.4527 0.6108 1.0235 0.032 Uiso 1 1 calc R . .
C18 C -0.7009(5) 0.4467(8) 0.8784(4) 0.0294(10) Uani 1 1 d . . .
H18A H -0.7974 0.4109 0.8765 0.035 Uiso 1 1 calc R . .
C4 C -0.3429(4) 0.4213(6) 0.4209(3) 0.0209(10) Uani 1 1 d . . .
C14 C -0.4712(5) 0.4743(7) 0.7877(3) 0.0222(9) Uani 1 1 d . . .
C3 C -0.4635(5) 0.4616(7) 0.3639(3) 0.0261(10) Uani 1 1 d . . .
H3A H -0.5498 0.4926 0.3936 0.031 Uiso 1 1 calc R . .
C2 C -0.4520(5) 0.4543(8) 0.2602(3) 0.0297(10) Uani 1 1 d . . .
H2A H -0.5337 0.4773 0.2192 0.036 Uiso 1 1 calc R . .
C13 C -0.3931(4) 0.4457(7) 0.6889(3) 0.0222(9) Uani 1 1 d . . .
C10 C 0.1685(4) 0.3362(7) 0.4086(3) 0.0254(11) Uani 1 1 d . . .
H10A H 0.2506 0.3243 0.3707 0.030 Uiso 1 1 calc R . .
C19 C -0.6177(4) 0.4244(7) 0.7902(3) 0.0259(11) Uani 1 1 d . . .
H19A H -0.6623 0.3748 0.7317 0.031 Uiso 1 1 calc R . .
C1 C -0.3205(5) 0.4132(7) 0.2134(3) 0.0286(12) Uani 1 1 d . . .
H1A H -0.3195 0.4087 0.1429 0.034 Uiso 1 1 calc R . .
C17 C -0.6406(5) 0.5193(8) 0.9646(4) 0.0300(11) Uani 1 1 d . . .
H17A H -0.6941 0.5378 1.0221 0.036 Uiso 1 1 calc R . .
N1 N -0.2025(3) 0.3820(7) 0.2644(2) 0.0226(7) Uani 1 1 d . . .
O2 O -0.1892(3) 0.5728(5) 0.9618(2) 0.0317(8) Uani 1 1 d . . .
N3 N -0.4524(4) 0.4586(6) 0.5987(3) 0.0248(8) Uani 1 1 d . . .
O3 O -0.0536(4) 0.2720(6) 0.0693(2) 0.0330(8) Uani 1 1 d D . .
C20 C -0.2546(5) 0.6170(7) 0.8847(3) 0.0226(9) Uani 1 1 d . . .
C5 C -0.3424(4) 0.4208(7) 0.5294(3) 0.0222(10) Uani 1 1 d . . .
O1 O -0.2059(3) 0.7236(6) 0.8133(2) 0.0326(9) Uani 1 1 d . . .
H1 H -0.094(7) 0.361(9) 0.034(5) 0.09(3) Uiso 1 1 d D . .
H2 H 0.010(5) 0.221(8) 0.034(4) 0.048(19) Uiso 1 1 d D . .

loop_
_atom_site_aniso_label
_atom_site_aniso_U_11
_atom_site_aniso_U_22
_atom_site_aniso_U_33
_atom_site_aniso_U_23
_atom_site_aniso_U_13
_atom_site_aniso_U_12
Zn1 0.0204(2) 0.0309(3) 0.0163(2) -0.0013(3) -0.00099(15) 0.0011(3)
Cl1 0.0458(6) 0.0334(7) 0.0264(5) 0.0019(5) -0.0078(5) -0.0117(5)
C12 0.0183(16) 0.024(2) 0.0198(16) 0.000(2) 0.0003(13) 0.001(2)
N4 0.0188(14) 0.035(3) 0.0152(14) -0.0001(17) -0.0013(11) 0.0007(16)
C7 0.0201(16) 0.022(2) 0.0206(16) -0.001(2) 0.0000(13) 0.002(2)
C8 0.0209(17) 0.036(3) 0.0181(15) 0.000(2) -0.0022(13) 0.001(2)
N2 0.0198(15) 0.028(2) 0.0201(14) -0.0058(17) 0.0019(12) 0.0015(17)
C11 0.0189(16) 0.023(2) 0.0203(16) 0.000(2) -0.0045(13) -0.001(2)
C9 0.0191(17) 0.038(3) 0.0248(18) -0.003(2) -0.0045(14) 0.001(2)
C15 0.020(2) 0.021(2) 0.0188(19) 0.0020(17) 0.0024(16) 0.0007(17)
C6 0.0202(16) 0.026(2) 0.0166(15) -0.004(2) 0.0000(13) 0.004(2)
C16 0.029(2) 0.029(3) 0.0222(19) 0.0007(19) 0.0002(17) -0.001(2)
C18 0.016(2) 0.032(3) 0.040(3) -0.001(2) 0.0046(18) -0.0012(18)
C4 0.0196(18) 0.026(3) 0.0169(17) -0.0002(16) -0.0020(14) -0.0028(16)
C14 0.021(2) 0.026(3) 0.0196(19) -0.0002(18) 0.0028(16) -0.0008(18)
C3 0.0153(19) 0.037(3) 0.026(2) 0.000(2) -0.0030(16) -0.0040(19)
C2 0.025(2) 0.038(3) 0.025(2) 0.000(2) -0.0093(18) 0.001(2)
C13 0.020(2) 0.027(2) 0.0190(19) -0.0014(17) -0.0010(16) 0.0006(17)
C10 0.0170(17) 0.037(3) 0.0217(18) -0.004(2) -0.0001(14) 0.0024(18)
C19 0.0198(19) 0.032(3) 0.026(2) -0.0027(18) 0.0001(16) 0.0007(16)
C1 0.0238(19) 0.043(4) 0.0184(17) -0.001(2) -0.0067(15) -0.0011(19)
C17 0.032(3) 0.035(3) 0.024(2) 0.006(2) 0.0115(19) 0.002(2)
N1 0.0221(14) 0.027(2) 0.0181(13) -0.005(2) -0.0031(11) 0.0004(19)
O2 0.0309(17) 0.039(2) 0.0244(15) 0.0074(16) -0.0074(13) -0.0027(15)
N3 0.0176(17) 0.038(2) 0.0190(16) -0.0013(16) -0.0013(13) -0.0001(16)
O3 0.0301(18) 0.047(2) 0.0215(15) -0.0050(16) -0.0038(14) 0.0021(16)
C20 0.025(2) 0.025(2) 0.0179(19) -0.0032(18) 0.0008(16) -0.0019(17)
C5 0.0193(18) 0.030(3) 0.0176(17) -0.0001(16) -0.0003(15) -0.0023(15)
O1 0.0268(16) 0.050(3) 0.0204(14) 0.0079(16) -0.0039(13) -0.0152(16)

loop_
_atom_type_symbol
_atom_type_description
_atom_type_scat_dispersion_real
_atom_type_scat_dispersion_imag
_atom_type_scat_source
C C 0.0033 0.0016 'International Tables Vol C Tables 4.2.6.8 and 6.1.1.4'
H H 0.0000 0.0000 'International Tables Vol C Tables 4.2.6.8 and 6.1.1.4'
N N 0.0061 0.0033 'International Tables Vol C Tables 4.2.6.8 and 6.1.1.4'
O O 0.0106 0.0060 'International Tables Vol C Tables 4.2.6.8 and 6.1.1.4'
Cl Cl 0.1484 0.1585 'International Tables Vol C Tables 4.2.6.8 and 6.1.1.4'
Zn Zn 0.2839 1.4301 'International Tables Vol C Tables 4.2.6.8 and 6.1.1.4'

loop_
_geom_angle_atom_site_label_1
_geom_angle_atom_site_label_2
_geom_angle_atom_site_label_3
_geom_angle
_geom_angle_site_symmetry_1
_geom_angle_site_symmetry_3
_geom_angle_publ_flag
O3 Zn1 O1 89.18(14) . 2_546 ?
O3 Zn1 N2 151.14(16) . . ?
O1 Zn1 N2 89.54(13) 2_546 . ?
O3 Zn1 N1 93.41(13) . . ?
O1 Zn1 N1 148.92(16) 2_546 . ?
N2 Zn1 N1 73.59(12) . . ?
O3 Zn1 Cl1 102.50(13) . . ?
O1 Zn1 Cl1 109.10(12) 2_546 . ?
N2 Zn1 Cl1 105.14(13) . . ?
N1 Zn1 Cl1 100.56(14) . . ?
N2 C12 C7 124.7(3) . . ?
N2 C12 C11 117.3(3) . . ?
C7 C12 C11 118.0(3) . . ?
C13 N4 C6 110.8(3) . . ?
C13 N4 H4A 124.6 . . ?
C6 N4 H4A 124.6 . . ?
C8 C7 C12 114.6(3) . . ?
C8 C7 C6 126.3(3) . . ?
C12 C7 C6 118.9(3) . . ?
C7 C8 C9 120.0(3) . . ?
C7 C8 H8A 120.0 . . ?
C9 C8 H8A 120.0 . . ?
C10 N2 C12 119.3(3) . . ?
C10 N2 Zn1 122.2(3) . . ?
C12 N2 Zn1 117.9(2) . . ?
N1 C11 C12 113.3(3) . . ?
N1 C11 C4 125.4(3) . . ?
C12 C11 C4 121.1(3) . . ?
C10 C9 C8 121.2(4) . . ?
C10 C9 H9A 119.4 . . ?
C8 C9 H9A 119.4 . . ?
C14 C15 C16 118.9(4) . . ?
C14 C15 C20 123.2(4) . . ?
C16 C15 C20 117.8(4) . . ?
C5 C6 N4 102.5(3) . . ?
C5 C6 C7 123.8(3) . . ?
N4 C6 C7 133.2(3) . . ?
C17 C16 C15 123.9(4) . . ?
C17 C16 H16A 118.1 . . ?
C15 C16 H16A 118.1 . . ?
C17 C18 C19 120.4(4) . . ?
C17 C18 H18A 119.8 . . ?
C19 C18 H18A 119.8 . . ?
C3 C4 C5 121.9(4) . . ?
C3 C4 C11 117.1(4) . . ?
C5 C4 C11 120.9(3) . . ?
C15 C14 C19 116.6(4) . . ?
C15 C14 C13 125.0(4) . . ?
C19 C14 C13 118.4(4) . . ?
C4 C3 C2 116.9(4) . . ?
C4 C3 H3A 121.6 . . ?
C2 C3 H3A 121.6 . . ?
C3 C2 C1 122.5(4) . . ?
C3 C2 H2A 118.8 . . ?
C1 C2 H2A 118.8 . . ?
N3 C13 N4 108.9(4) . . ?
N3 C13 C14 125.0(4) . . ?
N4 C13 C14 126.1(4) . . ?
N2 C10 C9 120.0(4) . . ?
N2 C10 H10A 120.0 . . ?
C9 C10 H10A 120.0 . . ?
C14 C19 C18 122.9(4) . . ?
C14 C19 H19A 118.5 . . ?
C18 C19 H19A 118.5 . . ?
N1 C1 C2 122.7(4) . . ?
N1 C1 H1A 118.7 . . ?
C2 C1 H1A 118.7 . . ?
C18 C17 C16 117.3(4) . . ?
C18 C17 H17A 121.4 . . ?
C16 C17 H17A 121.4 . . ?
C1 N1 C11 115.4(3) . . ?
C1 N1 Zn1 126.4(3) . . ?
C11 N1 Zn1 117.4(2) . . ?
C13 N3 C5 106.5(3) . . ?
Zn1 O3 H1 110(6) . . ?
Zn1 O3 H2 115(4) . . ?
H1 O3 H2 109(3) . . ?
O2 C20 O1 125.5(4) . . ?
O2 C20 C15 115.2(4) . . ?
O1 C20 C15 119.2(4) . . ?
C6 C5 N3 111.3(3) . . ?
C6 C5 C4 116.9(4) . . ?
N3 C5 C4 131.7(4) . . ?
C20 O1 Zn1 133.4(3) . 2_556 ?

loop_
_geom_bond_atom_site_label_1
_geom_bond_atom_site_label_2
_geom_bond_distance
_geom_bond_site_symmetry_2
_geom_bond_publ_flag
Zn1 O3 1.987(3) . ?
Zn1 O1 2.059(3) 2_546 ?
Zn1 N2 2.120(3) . ?
Zn1 N1 2.213(3) . ?
Zn1 Cl1 2.2830(18) . ?
C12 N2 1.386(5) . ?
C12 C7 1.410(5) . ?
C12 C11 1.418(5) . ?
N4 C13 1.376(5) . ?
N4 C6 1.395(5) . ?
N4 H4A 0.8600 . ?
C7 C8 1.380(5) . ?
C7 C6 1.468(5) . ?
C8 C9 1.410(6) . ?
C8 H8A 0.9300 . ?
N2 C10 1.299(5) . ?
C11 N1 1.367(5) . ?
C11 C4 1.438(6) . ?
C9 C10 1.395(5) . ?
C9 H9A 0.9300 . ?
C15 C14 1.378(6) . ?
C15 C16 1.438(6) . ?
C15 C20 1.521(6) . ?
C6 C5 1.357(5) . ?
C16 C17 1.378(7) . ?
C16 H16A 0.9300 . ?
C18 C17 1.349(7) . ?
C18 C19 1.427(6) . ?
C18 H18A 0.9300 . ?
C4 C3 1.357(6) . ?
C4 C5 1.430(5) . ?
C14 C19 1.407(6) . ?
C14 C13 1.525(6) . ?
C3 C2 1.377(6) . ?
C3 H3A 0.9300 . ?
C2 C1 1.417(7) . ?
C2 H2A 0.9300 . ?
C13 N3 1.297(5) . ?
C10 H10A 0.9300 . ?
C19 H19A 0.9300 . ?
C1 N1 1.285(5) . ?
C1 H1A 0.9300 . ?
C17 H17A 0.9300 . ?
O2 C20 1.207(5) . ?
N3 C5 1.419(5) . ?
O3 H1 0.86(2) . ?
O3 H2 0.837(19) . ?
C20 O1 1.294(5) . ?
O1 Zn1 2.059(3) 2_556 ?

loop_
_geom_torsion_atom_site_label_1
_geom_torsion_atom_site_label_2
_geom_torsion_atom_site_label_3
_geom_torsion_atom_site_label_4
_geom_torsion
_geom_torsion_site_symmetry_1
_geom_torsion_site_symmetry_2
_geom_torsion_site_symmetry_3
_geom_torsion_site_symmetry_4
_geom_torsion_publ_flag
N2 C12 C7 C8 4.2(9) . . . . ?
C11 C12 C7 C8 -174.8(6) . . . . ?
N2 C12 C7 C6 179.7(6) . . . . ?
C11 C12 C7 C6 0.8(9) . . . . ?
C12 C7 C8 C9 -1.0(9) . . . . ?
C6 C7 C8 C9 -176.1(6) . . . . ?
C7 C12 N2 C10 -3.9(9) . . . . ?
C11 C12 N2 C10 175.1(5) . . . . ?
C7 C12 N2 Zn1 -175.0(5) . . . . ?
C11 C12 N2 Zn1 4.0(7) . . . . ?
O3 Zn1 N2 C10 118.0(4) . . . . ?
O1 Zn1 N2 C10 30.5(4) 2_546 . . . ?
N1 Zn1 N2 C10 -175.9(4) . . . . ?
Cl1 Zn1 N2 C10 -79.1(4) . . . . ?
O3 Zn1 N2 C12 -71.1(6) . . . . ?
O1 Zn1 N2 C12 -158.6(4) 2_546 . . . ?
N1 Zn1 N2 C12 -5.1(4) . . . . ?
Cl1 Zn1 N2 C12 91.7(4) . . . . ?
N2 C12 C11 N1 1.3(8) . . . . ?
C7 C12 C11 N1 -179.7(6) . . . . ?
N2 C12 C11 C4 -174.7(5) . . . . ?
C7 C12 C11 C4 4.4(8) . . . . ?
C7 C8 C9 C10 -2.4(9) . . . . ?
C13 N4 C6 C5 -0.4(6) . . . . ?
C13 N4 C6 C7 171.0(6) . . . . ?
C8 C7 C6 C5 168.8(6) . . . . ?
C12 C7 C6 C5 -6.2(9) . . . . ?
C8 C7 C6 N4 -1.1(11) . . . . ?
C12 C7 C6 N4 -176.1(6) . . . . ?
C14 C15 C16 C17 -1.4(8) . . . . ?
C20 C15 C16 C17 175.2(5) . . . . ?
N1 C11 C4 C3 -2.2(8) . . . . ?
C12 C11 C4 C3 173.2(5) . . . . ?
N1 C11 C4 C5 179.8(5) . . . . ?
C12 C11 C4 C5 -4.7(7) . . . . ?
C16 C15 C14 C19 0.0(7) . . . . ?
C20 C15 C14 C19 -176.5(4) . . . . ?
C16 C15 C14 C13 -179.9(4) . . . . ?
C20 C15 C14 C13 3.6(8) . . . . ?
C5 C4 C3 C2 -178.8(5) . . . . ?
C11 C4 C3 C2 3.2(7) . . . . ?
C4 C3 C2 C1 -2.0(8) . . . . ?
C6 N4 C13 N3 0.7(6) . . . . ?
C6 N4 C13 C14 179.8(5) . . . . ?
C15 C14 C13 N3 -148.8(5) . . . . ?
C19 C14 C13 N3 31.2(7) . . . . ?
C15 C14 C13 N4 32.2(8) . . . . ?
C19 C14 C13 N4 -147.8(5) . . . . ?
C12 N2 C10 C9 0.1(8) . . . . ?
Zn1 N2 C10 C9 170.8(4) . . . . ?
C8 C9 C10 N2 2.9(8) . . . . ?
C15 C14 C19 C18 0.5(7) . . . . ?
C13 C14 C19 C18 -179.6(4) . . . . ?
C17 C18 C19 C14 0.4(8) . . . . ?
C3 C2 C1 N1 -0.8(9) . . . . ?
C19 C18 C17 C16 -1.7(8) . . . . ?
C15 C16 C17 C18 2.3(8) . . . . ?
C2 C1 N1 C11 2.0(8) . . . . ?
C2 C1 N1 Zn1 -167.6(4) . . . . ?
C12 C11 N1 C1 -176.3(5) . . . . ?
C4 C11 N1 C1 -0.5(8) . . . . ?
C12 C11 N1 Zn1 -5.7(6) . . . . ?
C4 C11 N1 Zn1 170.0(4) . . . . ?
O3 Zn1 N1 C1 -31.0(5) . . . . ?
O1 Zn1 N1 C1 -125.0(4) 2_546 . . . ?
N2 Zn1 N1 C1 175.3(5) . . . . ?
Cl1 Zn1 N1 C1 72.4(5) . . . . ?
O3 Zn1 N1 C11 159.7(4) . . . . ?
O1 Zn1 N1 C11 65.6(5) 2_546 . . . ?
N2 Zn1 N1 C11 5.9(4) . . . . ?
Cl1 Zn1 N1 C11 -96.9(4) . . . . ?
N4 C13 N3 C5 -0.6(5) . . . . ?
C14 C13 N3 C5 -179.7(4) . . . . ?
C14 C15 C20 O2 -138.9(5) . . . . ?
C16 C15 C20 O2 44.6(6) . . . . ?
C14 C15 C20 O1 44.0(7) . . . . ?
C16 C15 C20 O1 -132.6(5) . . . . ?
N4 C6 C5 N3 0.1(6) . . . . ?
C7 C6 C5 N3 -172.4(5) . . . . ?
N4 C6 C5 C4 178.3(4) . . . . ?
C7 C6 C5 C4 5.8(8) . . . . ?
C13 N3 C5 C6 0.3(6) . . . . ?
C13 N3 C5 C4 -177.6(5) . . . . ?
C3 C4 C5 C6 -178.3(5) . . . . ?
C11 C4 C5 C6 -0.4(7) . . . . ?
C3 C4 C5 N3 -0.5(8) . . . . ?
C11 C4 C5 N3 177.3(5) . . . . ?
O2 C20 O1 Zn1 -3.3(8) . . . 2_556 ?
C15 C20 O1 Zn1 173.6(3) . . . 2_556 ?
